data_4088465
loop_
_publ_author_name
'Taguchi, Hiro-omi'
'Sasaki, Daichi'
'Takeuchi, Katsuhiko'
'Tsujimoto, Shota'
'Matsuo, Tsukasa'
'Tanaka, Hiromasa'
'Yoshizawa, Kazunari'
'Ozawa, Fumiyuki'

_publ_section_title
;
 Unsymmetrical PNP-Pincer Type Phosphaalkene Ligands Protected by a
 Fused-Ring Bulky Eind Group: Synthesis and Applications to Rh(I) and
 Ir(I) Complexes
;
_journal_issue 10
_journal_name_full Organometallics
_journal_page_first 1526
_journal_paper_doi 10.1021/acs.organomet.6b00113
_journal_volume 35
_journal_year 2016
_chemical_formula_sum 'C53 H81 N2 P2 Rh'
_chemical_formula_weight 911.05
_space_group_IT_number 14
_space_group_name_Hall '-P 2yab'
_space_group_name_H-M_alt 'P 1 21/a 1'
_symmetry_cell_setting monoclinic
_symmetry_space_group_name_H-M 'P 1 21/a 1'
_atom_sites_solution_hydrogens geom
_atom_sites_solution_primary direct
_atom_sites_solution_secondary difmap
_audit_creation_method SHELXL-97
_cell_angle_alpha 90.00
_cell_angle_beta 98.745(4)
_cell_angle_gamma 90.00
_cell_formula_units_Z 4
_cell_length_a 15.5387(11)
_cell_length_b 10.1599(7)
_cell_length_c 31.327(2)
_cell_measurement_reflns_used 4558
_cell_measurement_temperature 103(2)
_cell_measurement_theta_max 29.38
_cell_measurement_theta_min 1.85
_cell_volume 4888.2(6)
_computing_cell_refinement TwinSolve
_computing_data_collection CrystalClear
_computing_data_reduction TwinSolve
_computing_structure_refinement 'SHELXL-97 (Sheldrick, 1997)'
_computing_structure_solution 'SHELXS-97 (Sheldrick, 1990)'
_diffrn_ambient_temperature 103(2)
_diffrn_detector_area_resol_mean 7.143
_diffrn_measured_fraction_theta_full 0.999
_diffrn_measured_fraction_theta_max 0.999
_diffrn_measurement_device_type 'Saturn724+ (4x4 bin mode)'
_diffrn_measurement_method dtprofit.ref
_diffrn_radiation_monochromator graphite
_diffrn_radiation_source 'fine-focus sealed tube'
_diffrn_radiation_type MoK\a
_diffrn_radiation_wavelength 0.71069
_diffrn_reflns_av_R_equivalents 0.1155
_diffrn_reflns_av_sigmaI/netI 0.0617
_diffrn_reflns_limit_h_max 18
_diffrn_reflns_limit_h_min -18
_diffrn_reflns_limit_k_max 12
_diffrn_reflns_limit_k_min -12
_diffrn_reflns_limit_l_max 37
_diffrn_reflns_limit_l_min -37
_diffrn_reflns_number 49193
_diffrn_reflns_theta_full 25.50
_diffrn_reflns_theta_max 25.50
_diffrn_reflns_theta_min 2.40
_exptl_absorpt_coefficient_mu 0.451
_exptl_absorpt_correction_T_max 0.9866
_exptl_absorpt_correction_T_min 0.9606
_exptl_absorpt_correction_type multi-scan
_exptl_crystal_colour Brown
_exptl_crystal_density_diffrn 1.238
_exptl_crystal_density_method 'not measured'
_exptl_crystal_description Block
_exptl_crystal_F_000 1952
_exptl_crystal_size_max 0.09
_exptl_crystal_size_mid 0.04
_exptl_crystal_size_min 0.03
_refine_diff_density_max 1.289
_refine_diff_density_min -3.357
_refine_diff_density_rms 0.183
_refine_ls_extinction_method none
_refine_ls_goodness_of_fit_ref 1.384
_refine_ls_hydrogen_treatment constr
_refine_ls_matrix_type full
_refine_ls_number_parameters 515
_refine_ls_number_reflns 9102
_refine_ls_number_restraints 0
_refine_ls_restrained_S_all 1.384
_refine_ls_R_factor_all 0.1601
_refine_ls_R_factor_gt 0.1458
_refine_ls_shift/su_max 0.000
_refine_ls_shift/su_mean 0.000
_refine_ls_structure_factor_coef Fsqd
_refine_ls_weighting_details 'calc w=1/[\s^2^(Fo^2^)+(0.0000P)^2^+143.3295P] where P=(Fo^2^+2Fc^2^)/3'
_refine_ls_weighting_scheme calc
_refine_ls_wR_factor_gt 0.3088
_refine_ls_wR_factor_ref 0.3172
_reflns_number_gt 8036
_reflns_number_total 9102
_reflns_threshold_expression >2sigma(I)
_cod_data_source_file om6b00113_si_002.cif
_cod_data_source_block complex_14
_cod_depositor_comments
;
The following automatic conversions were performed:

data item '_symmetry_cell_setting' value 'Monoclinic' was changed to
'monoclinic' in accordance with the
/home/saulius/struct/COD-crude-data/automatic-downloads/DataCite-retrospective/ACS/depositions/lib/dictionaries/cif_core.dic
dictionary named 'cif_core.dic' version 2.4.2 last updated on
2011-04-26.

Automatic conversion script
Id: cif_fix_values 6909 2019-04-08 15:41:33Z antanas 
;
_cod_original_sg_symbol_H-M P21/a
_cod_database_code 4088465

loop_
_symmetry_equiv_pos_as_xyz
'x, y, z'
'-x+1/2, y+1/2, -z'
'-x, -y, -z'
'x-1/2, -y-1/2, z'

loop_
_atom_site_label
_atom_site_type_symbol
_atom_site_fract_x
_atom_site_fract_y
_atom_site_fract_z
_atom_site_U_iso_or_equiv
_atom_site_adp_type
_atom_site_occupancy
_atom_site_symmetry_multiplicity
_atom_site_calc_flag
_atom_site_refinement_flags
Rh1 Rh 0.88541(6) 0.27345(9) 0.27516(3) 0.0173(3) Uani 1 1 d .
P1 P 0.8598(2) 0.1491(3) 0.33225(11) 0.0242(7) Uani 1 1 d .
P2 P 0.86794(19) 0.4116(3) 0.22022(10) 0.0145(6) Uani 1 1 d .
N1 N 0.7817(6) 0.3807(10) 0.2902(3) 0.021(2) Uani 1 1 d .
N2 N 0.9925(7) 0.1608(12) 0.2630(4) 0.032(3) Uani 1 1 d .
H2 H 1.0264 0.2100 0.2478 0.048 Uiso 1 1 calc R
H2A H 0.9732 0.0883 0.2474 0.048 Uiso 1 1 calc R
H2B H 1.0242 0.1355 0.2885 0.048 Uiso 1 1 calc R
C1 C 0.7712(8) 0.2297(15) 0.3482(4) 0.029(3) Uani 1 1 d .
H1 H 0.7428 0.1970 0.3709 0.035 Uiso 1 1 calc R
C2 C 0.7925(7) 0.5175(12) 0.2294(4) 0.018(2) Uani 1 1 d .
H2C H 0.7757 0.5903 0.2110 0.022 Uiso 1 1 calc R
C3 C 0.7443(7) 0.3442(14) 0.3262(4) 0.023(3) Uani 1 1 d .
C4 C 0.6777(8) 0.4272(14) 0.3390(4) 0.029(3) Uani 1 1 d .
H4 H 0.6513 0.4044 0.3634 0.035 Uiso 1 1 calc R
C5 C 0.6526(8) 0.5382(14) 0.3163(4) 0.022(3) Uani 1 1 d .
H5 H 0.6091 0.5930 0.3252 0.027 Uiso 1 1 calc R
C6 C 0.6898(8) 0.5727(14) 0.2800(4) 0.025(3) Uani 1 1 d .
H6 H 0.6720 0.6498 0.2639 0.030 Uiso 1 1 calc R
C7 C 0.7536(8) 0.4907(14) 0.2682(4) 0.026(3) Uani 1 1 d .
C8 C 0.9445(8) 0.1014(12) 0.3780(4) 0.021(3) Uani 1 1 d .
C9 C 0.9430(8) -0.0331(12) 0.3837(4) 0.019(2) Uani 1 1 d .
C10 C 1.0064(8) -0.0997(12) 0.4122(4) 0.020(3) Uani 1 1 d .
H10 H 1.0049 -0.1929 0.4145 0.024 Uiso 1 1 calc R
C11 C 1.0710(8) -0.0282(14) 0.4371(4) 0.025(3) Uani 1 1 d .
C12 C 1.0703(8) 0.1055(12) 0.4340(4) 0.024(3) Uani 1 1 d .
H12 H 1.1135 0.1538 0.4523 0.028 Uiso 1 1 calc R
C13 C 1.0089(7) 0.1758(11) 0.4049(3) 0.014(2) Uiso 1 1 d .
C14 C 0.8673(8) -0.1111(13) 0.3572(4) 0.025(3) Uani 1 1 d .
C15 C 0.8368(9) -0.0238(13) 0.3183(4) 0.027(3) Uani 1 1 d .
H15 H 0.7735 -0.0358 0.3090 0.032 Uiso 1 1 calc R
H15A H 0.8672 -0.0493 0.2940 0.032 Uiso 1 1 calc R
C16 C 0.7938(9) -0.1279(14) 0.3839(4) 0.030(3) Uani 1 1 d .
H16 H 0.7431 -0.1671 0.3659 0.045 Uiso 1 1 calc R
H16A H 0.7778 -0.0418 0.3944 0.045 Uiso 1 1 calc R
H16B H 0.8131 -0.1857 0.4085 0.045 Uiso 1 1 calc R
C17 C 0.8945(9) -0.2468(13) 0.3431(4) 0.032(3) Uani 1 1 d .
H17 H 0.8475 -0.2842 0.3222 0.048 Uiso 1 1 calc R
H17A H 0.9062 -0.3047 0.3683 0.048 Uiso 1 1 calc R
H17B H 0.9472 -0.2385 0.3296 0.048 Uiso 1 1 calc R
C18 C 1.1461(8) -0.0982(14) 0.4671(4) 0.024(3) Uani 1 1 d .
C19 C 1.2317(9) -0.0582(15) 0.4536(5) 0.035(3) Uani 1 1 d .
H19 H 1.2798 -0.0983 0.4731 0.052 Uiso 1 1 calc R
H19A H 1.2374 0.0379 0.4549 0.052 Uiso 1 1 calc R
H19B H 1.2334 -0.0881 0.4240 0.052 Uiso 1 1 calc R
C20 C 1.1373(10) -0.2470(13) 0.4657(5) 0.034(3) Uani 1 1 d .
H20 H 1.1463 -0.2791 0.4372 0.052 Uiso 1 1 calc R
H20A H 1.0789 -0.2718 0.4710 0.052 Uiso 1 1 calc R
H20B H 1.1809 -0.2861 0.4879 0.052 Uiso 1 1 calc R
C21 C 1.1449(9) -0.0490(17) 0.5136(4) 0.037(4) Uani 1 1 d .
H21 H 1.0863 -0.0594 0.5210 0.056 Uiso 1 1 calc R
H21A H 1.1615 0.0441 0.5157 0.056 Uiso 1 1 calc R
H21B H 1.1863 -0.1005 0.5337 0.056 Uiso 1 1 calc R
C22 C 1.0141(9) 0.3288(12) 0.4049(4) 0.028(3) Uani 1 1 d .
C23 C 1.0898(11) 0.3818(14) 0.4390(5) 0.040(4) Uani 1 1 d .
H23 H 1.0899 0.4782 0.4384 0.060 Uiso 1 1 calc R
H23A H 1.1455 0.3488 0.4323 0.060 Uiso 1 1 calc R
H23B H 1.0816 0.3517 0.4679 0.060 Uiso 1 1 calc R
C24 C 0.9303(9) 0.3883(14) 0.4157(4) 0.030(3) Uiso 1 1 d .
H24 H 0.9371 0.4838 0.4189 0.045 Uiso 1 1 calc R
H24A H 0.9171 0.3503 0.4427 0.045 Uiso 1 1 calc R
H24B H 0.8825 0.3690 0.3923 0.045 Uiso 1 1 calc R
C25 C 1.0293(10) 0.3799(14) 0.3604(4) 0.034(3) Uani 1 1 d .
H25 H 0.9792 0.3571 0.3387 0.052 Uiso 1 1 calc R
H25A H 1.0820 0.3394 0.3526 0.052 Uiso 1 1 calc R
H25B H 1.0364 0.4758 0.3616 0.052 Uiso 1 1 calc R
C26 C 0.9077(7) 0.4618(11) 0.1708(4) 0.015(2) Uiso 1 1 d .
C27 C 0.8645(7) 0.4194(11) 0.1297(3) 0.014(2) Uiso 1 1 d .
C28 C 0.8878(8) 0.4698(12) 0.0919(4) 0.021(3) Uani 1 1 d .
C29 C 0.9557(8) 0.5598(12) 0.0928(4) 0.019(3) Uani 1 1 d .
H29 H 0.9706 0.5947 0.0667 0.023 Uiso 1 1 calc R
C30 C 1.0010(8) 0.5977(12) 0.1327(4) 0.021(3) Uani 1 1 d .
C31 C 0.9785(8) 0.5494(12) 0.1718(4) 0.019(2) Uani 1 1 d .
C32 C 0.7926(7) 0.3143(12) 0.1199(4) 0.020(3) Uani 1 1 d .
C33 C 0.7934(8) 0.2949(13) 0.0711(4) 0.024(3) Uani 1 1 d .
H33 H 0.8281 0.2158 0.0665 0.028 Uiso 1 1 calc R
H33A H 0.7332 0.2808 0.0562 0.028 Uiso 1 1 calc R
C34 C 0.8325(8) 0.4148(12) 0.0518(4) 0.023(3) Uani 1 1 d .
C35 C 1.0802(7) 0.6859(11) 0.1404(4) 0.016(2) Uani 1 1 d .
C36 C 1.1078(8) 0.6805(13) 0.1894(4) 0.024(3) Uani 1 1 d .
H36 H 1.1112 0.7710 0.2013 0.029 Uiso 1 1 calc R
H36A H 1.1663 0.6401 0.1961 0.029 Uiso 1 1 calc R
C37 C 1.0416(7) 0.5990(13) 0.2108(3) 0.019(3) Uani 1 1 d .
C38 C 0.8081(8) 0.1844(12) 0.1445(4) 0.021(3) Uiso 1 1 d .
H38 H 0.7655 0.1189 0.1307 0.025 Uiso 1 1 calc R
H38A H 0.7964 0.1982 0.1744 0.025 Uiso 1 1 calc R
C39 C 0.9002(8) 0.1263(13) 0.1466(4) 0.025(3) Uani 1 1 d .
H39 H 0.9098 0.1008 0.1175 0.037 Uiso 1 1 calc R
H39A H 0.9059 0.0487 0.1654 0.037 Uiso 1 1 calc R
H39B H 0.9434 0.1924 0.1582 0.037 Uiso 1 1 calc R
C40 C 0.7057(8) 0.3738(13) 0.1290(4) 0.023(3) Uani 1 1 d .
H40 H 0.7071 0.3769 0.1607 0.027 Uiso 1 1 calc R
H40A H 0.7022 0.4657 0.1184 0.027 Uiso 1 1 calc R
C41 C 0.6238(8) 0.3026(14) 0.1093(4) 0.028(3) Uani 1 1 d .
H41 H 0.6145 0.3153 0.0779 0.042 Uiso 1 1 calc R
H41A H 0.5739 0.3379 0.1214 0.042 Uiso 1 1 calc R
H41B H 0.6298 0.2084 0.1159 0.042 Uiso 1 1 calc R
C42 C 0.8846(8) 0.3809(13) 0.0154(4) 0.024(3) Uani 1 1 d .
H42 H 0.9001 0.4638 0.0019 0.028 Uiso 1 1 calc R
H42A H 0.8468 0.3296 -0.0069 0.028 Uiso 1 1 calc R
C43 C 0.9684(9) 0.3022(14) 0.0297(4) 0.031(3) Uani 1 1 d .
H43 H 1.0083 0.3544 0.0502 0.046 Uiso 1 1 calc R
H43A H 0.9961 0.2817 0.0044 0.046 Uiso 1 1 calc R
H43B H 0.9542 0.2201 0.0435 0.046 Uiso 1 1 calc R
C44 C 0.7619(10) 0.5181(13) 0.0346(5) 0.033(3) Uani 1 1 d .
H44 H 0.7281 0.5400 0.0580 0.040 Uiso 1 1 calc R
H44A H 0.7911 0.5996 0.0271 0.040 Uiso 1 1 calc R
C45 C 0.6987(9) 0.4716(13) -0.0050(5) 0.033(3) Uani 1 1 d .
H45 H 0.7281 0.4738 -0.0306 0.050 Uiso 1 1 calc R
H45A H 0.6479 0.5299 -0.0096 0.050 Uiso 1 1 calc R
H45B H 0.6798 0.3815 -0.0003 0.050 Uiso 1 1 calc R
C46 C 1.1502(8) 0.6300(13) 0.1156(4) 0.023(3) Uani 1 1 d .
H46 H 1.1609 0.5369 0.1242 0.027 Uiso 1 1 calc R
H46A H 1.1271 0.6312 0.0844 0.027 Uiso 1 1 calc R
C47 C 1.2359(8) 0.7024(14) 0.1227(5) 0.031(3) Uani 1 1 d .
H47 H 1.2277 0.7915 0.1108 0.047 Uiso 1 1 calc R
H47A H 1.2783 0.6553 0.1082 0.047 Uiso 1 1 calc R
H47B H 1.2575 0.7076 0.1537 0.047 Uiso 1 1 calc R
C48 C 1.0585(8) 0.8302(13) 0.1269(4) 0.025(3) Uani 1 1 d .
H48 H 1.0108 0.8599 0.1422 0.029 Uiso 1 1 calc R
H48A H 1.1102 0.8846 0.1376 0.029 Uiso 1 1 calc R
C49 C 1.0322(9) 0.8607(14) 0.0797(4) 0.029(3) Uani 1 1 d .
H49 H 1.0778 0.8304 0.0635 0.044 Uiso 1 1 calc R
H49A H 1.0243 0.9559 0.0758 0.044 Uiso 1 1 calc R
H49B H 0.9775 0.8156 0.0689 0.044 Uiso 1 1 calc R
C50 C 1.0868(9) 0.4833(14) 0.2385(4) 0.030(3) Uani 1 1 d .
H50 H 1.1317 0.5208 0.2610 0.036 Uiso 1 1 calc R
H50A H 1.0427 0.4398 0.2535 0.036 Uiso 1 1 calc R
C51 C 1.1285(9) 0.3812(15) 0.2144(5) 0.036(4) Uani 1 1 d .
H51 H 1.0848 0.3165 0.2023 0.054 Uiso 1 1 calc R
H51A H 1.1746 0.3370 0.2340 0.054 Uiso 1 1 calc R
H51B H 1.1537 0.4230 0.1909 0.054 Uiso 1 1 calc R
C52 C 0.9950(9) 0.6849(13) 0.2411(4) 0.028(3) Uani 1 1 d .
H52 H 0.9543 0.6282 0.2542 0.033 Uiso 1 1 calc R
H52A H 1.0393 0.7176 0.2648 0.033 Uiso 1 1 calc R
C53 C 0.9450(10) 0.8011(14) 0.2205(5) 0.038(4) Uani 1 1 d .
H53 H 0.9851 0.8620 0.2093 0.058 Uiso 1 1 calc R
H53A H 0.9162 0.8463 0.2421 0.058 Uiso 1 1 calc R
H53B H 0.9011 0.7708 0.1968 0.058 Uiso 1 1 calc R

loop_
_atom_site_aniso_label
_atom_site_aniso_U_11
_atom_site_aniso_U_22
_atom_site_aniso_U_33
_atom_site_aniso_U_23
_atom_site_aniso_U_13
_atom_site_aniso_U_12
Rh1 0.0148(4) 0.0187(5) 0.0193(5) 0.0071(4) 0.0054(3) 0.0046(4)
P1 0.0227(17) 0.0261(18) 0.0236(17) 0.0046(14) 0.0032(13) 0.0031(14)
P2 0.0181(14) 0.0061(14) 0.0197(15) 0.0038(11) 0.0046(11) 0.0014(11)
N1 0.012(5) 0.023(6) 0.028(6) 0.001(5) 0.001(4) -0.003(4)
N2 0.029(6) 0.035(7) 0.033(6) 0.011(5) 0.009(5) 0.006(5)
C1 0.018(6) 0.046(9) 0.026(6) 0.001(6) 0.006(5) -0.006(6)
C2 0.018(6) 0.021(6) 0.016(6) 0.007(5) 0.005(5) -0.002(5)
C3 0.009(5) 0.043(8) 0.018(6) 0.003(6) 0.006(5) 0.000(5)
C4 0.020(7) 0.038(8) 0.031(7) 0.013(6) 0.007(5) -0.001(6)
C5 0.013(6) 0.040(8) 0.015(6) -0.004(5) 0.005(5) 0.004(5)
C6 0.020(6) 0.032(8) 0.023(6) 0.004(6) 0.008(5) 0.006(5)
C7 0.014(6) 0.037(8) 0.026(7) 0.000(6) 0.003(5) -0.007(6)
C8 0.025(6) 0.015(6) 0.021(6) 0.000(5) 0.003(5) -0.004(5)
C9 0.017(6) 0.026(7) 0.014(6) 0.002(5) 0.004(5) 0.001(5)
C10 0.028(7) 0.013(6) 0.022(6) -0.001(5) 0.014(5) -0.001(5)
C11 0.018(6) 0.036(8) 0.021(6) -0.004(6) 0.003(5) 0.006(6)
C12 0.016(6) 0.019(7) 0.037(7) -0.004(5) 0.008(5) 0.000(5)
C14 0.024(7) 0.023(7) 0.027(7) 0.000(5) 0.001(5) -0.008(5)
C15 0.023(7) 0.030(7) 0.026(7) 0.001(6) -0.001(5) -0.005(6)
C16 0.027(7) 0.030(8) 0.035(8) 0.003(6) 0.010(6) -0.004(6)
C17 0.039(8) 0.028(8) 0.026(7) -0.008(6) -0.002(6) -0.002(6)
C18 0.018(6) 0.033(7) 0.021(6) 0.008(6) 0.000(5) 0.011(5)
C19 0.032(8) 0.032(8) 0.042(8) -0.004(7) 0.008(6) 0.014(6)
C20 0.044(8) 0.019(7) 0.038(8) 0.007(6) 0.001(6) 0.017(6)
C21 0.030(8) 0.053(10) 0.027(7) 0.000(7) 0.001(6) 0.012(7)
C22 0.035(8) 0.013(6) 0.036(8) 0.000(5) 0.006(6) -0.004(5)
C23 0.059(10) 0.023(8) 0.033(8) -0.001(6) -0.010(7) -0.010(7)
C25 0.049(9) 0.024(7) 0.030(7) -0.004(6) 0.005(6) -0.008(7)
C28 0.017(6) 0.022(7) 0.023(6) -0.001(5) 0.002(5) 0.001(5)
C29 0.021(6) 0.015(6) 0.024(6) -0.004(5) 0.009(5) -0.010(5)
C30 0.018(6) 0.018(6) 0.027(6) 0.001(5) 0.006(5) -0.004(5)
C31 0.022(6) 0.017(6) 0.016(6) 0.000(5) -0.001(5) 0.001(5)
C32 0.015(6) 0.015(6) 0.030(7) 0.002(5) 0.005(5) 0.001(5)
C33 0.020(6) 0.023(7) 0.027(6) 0.001(5) 0.003(5) -0.006(5)
C34 0.033(7) 0.016(6) 0.018(6) 0.002(5) -0.001(5) -0.004(5)
C35 0.019(6) 0.013(6) 0.016(6) 0.001(4) 0.000(4) -0.005(5)
C36 0.017(6) 0.026(7) 0.030(7) 0.000(5) 0.007(5) -0.001(5)
C37 0.018(6) 0.028(7) 0.010(5) -0.005(5) 0.003(4) -0.001(5)
C39 0.017(6) 0.021(7) 0.036(7) -0.005(6) 0.002(5) 0.002(5)
C40 0.018(6) 0.028(7) 0.024(6) 0.000(5) 0.009(5) -0.002(5)
C41 0.015(6) 0.034(8) 0.033(7) 0.001(6) 0.001(5) -0.003(5)
C42 0.032(7) 0.020(7) 0.020(6) 0.000(5) 0.007(5) -0.005(5)
C43 0.031(7) 0.036(8) 0.027(7) -0.006(6) 0.010(6) 0.001(6)
C44 0.046(9) 0.019(7) 0.033(8) 0.001(6) 0.001(6) -0.003(6)
C45 0.038(8) 0.017(7) 0.039(8) 0.007(6) -0.013(6) 0.005(6)
C46 0.017(6) 0.032(7) 0.019(6) -0.003(5) 0.004(5) -0.005(5)
C47 0.018(6) 0.031(8) 0.044(8) -0.002(6) 0.004(6) -0.004(6)
C48 0.024(7) 0.027(7) 0.023(6) -0.009(5) 0.008(5) -0.005(5)
C49 0.033(8) 0.026(7) 0.030(7) 0.006(6) 0.007(6) 0.002(6)
C50 0.022(7) 0.040(8) 0.028(7) 0.014(6) 0.004(5) 0.001(6)
C51 0.026(7) 0.037(8) 0.048(9) 0.014(7) 0.018(6) 0.013(6)
C52 0.030(7) 0.031(7) 0.024(7) -0.011(6) 0.010(5) -0.006(6)
C53 0.052(9) 0.026(8) 0.042(8) -0.007(6) 0.019(7) 0.006(7)

loop_
_atom_type_symbol
_atom_type_description
_atom_type_scat_dispersion_real
_atom_type_scat_dispersion_imag
_atom_type_scat_source
C C 0.0033 0.0016 'International Tables Vol C Tables 4.2.6.8 and 6.1.1.4'
H H 0.0000 0.0000 'International Tables Vol C Tables 4.2.6.8 and 6.1.1.4'
N N 0.0061 0.0033 'International Tables Vol C Tables 4.2.6.8 and 6.1.1.4'
P P 0.1023 0.0942 'International Tables Vol C Tables 4.2.6.8 and 6.1.1.4'
Rh Rh -1.1178 0.9187 'International Tables Vol C Tables 4.2.6.8 and 6.1.1.4'

loop_
_geom_angle_atom_site_label_1
_geom_angle_atom_site_label_2
_geom_angle_atom_site_label_3
_geom_angle
N1 Rh1 N2 177.2(4)
N1 Rh1 P2 80.4(3)
N2 Rh1 P2 102.2(3)
N1 Rh1 P1 83.0(3)
N2 Rh1 P1 94.5(3)
P2 Rh1 P1 162.16(12)
C1 P1 C15 112.7(7)
C1 P1 C8 113.6(6)
C15 P1 C8 91.4(6)
C1 P1 Rh1 101.9(5)
C15 P1 Rh1 113.3(4)
C8 P1 Rh1 124.3(4)
C2 P2 C26 107.9(6)
C2 P2 Rh1 106.6(4)
C26 P2 Rh1 145.3(4)
C7 N1 C3 119.3(11)
C7 N1 Rh1 121.7(8)
C3 N1 Rh1 118.8(8)
C3 C1 P1 116.4(9)
C7 C2 P2 114.8(9)
C1 C3 N1 119.7(11)
C1 C3 C4 121.9(11)
N1 C3 C4 118.4(12)
C5 C4 C3 120.2(12)
C4 C5 C6 120.8(12)
C7 C6 C5 117.8(12)
N1 C7 C6 123.4(12)
N1 C7 C2 115.8(11)
C6 C7 C2 120.8(12)
C9 C8 C13 118.3(11)
C9 C8 P1 109.5(9)
C13 C8 P1 132.1(9)
C8 C9 C10 122.5(12)
C8 C9 C14 117.7(11)
C10 C9 C14 119.8(11)
C11 C10 C9 119.1(12)
C12 C11 C10 119.2(12)
C12 C11 C18 119.7(12)
C10 C11 C18 121.0(12)
C11 C12 C13 123.3(12)
C12 C13 C8 117.4(11)
C12 C13 C22 118.4(11)
C8 C13 C22 124.2(11)
C15 C14 C16 109.7(11)
C15 C14 C17 111.0(11)
C16 C14 C17 108.7(11)
C15 C14 C9 104.4(10)
C16 C14 C9 109.6(10)
C17 C14 C9 113.3(11)
C14 C15 P1 109.9(9)
C19 C18 C20 109.8(11)
C19 C18 C21 108.3(12)
C20 C18 C21 109.6(12)
C19 C18 C11 108.6(11)
C20 C18 C11 112.4(11)
C21 C18 C11 107.9(10)
C24 C22 C25 108.7(12)
C24 C22 C13 110.5(11)
C25 C22 C13 110.6(11)
C24 C22 C23 107.1(12)
C25 C22 C23 107.5(11)
C13 C22 C23 112.3(11)
C31 C26 C27 118.0(10)
C31 C26 P2 121.3(8)
C27 C26 P2 120.6(8)
C28 C27 C26 120.7(10)
C28 C27 C32 111.2(10)
C26 C27 C32 128.0(10)
C27 C28 C29 121.4(11)
C27 C28 C34 112.4(10)
C29 C28 C34 126.2(11)
C28 C29 C30 118.5(11)
C29 C30 C31 121.7(11)
C29 C30 C35 126.6(11)
C31 C30 C35 111.7(10)
C30 C31 C26 119.6(10)
C30 C31 C37 111.5(10)
C26 C31 C37 128.8(10)
C38 C32 C33 111.4(10)
C38 C32 C27 116.3(10)
C33 C32 C27 99.8(9)
C38 C32 C40 108.6(10)
C33 C32 C40 111.9(10)
C27 C32 C40 108.6(10)
C34 C33 C32 110.8(10)
C28 C34 C33 100.1(10)
C28 C34 C42 113.6(11)
C33 C34 C42 113.7(10)
C28 C34 C44 108.6(10)
C33 C34 C44 112.0(11)
C42 C34 C44 108.7(10)
C30 C35 C36 103.7(9)
C30 C35 C46 108.7(10)
C36 C35 C46 112.4(10)
C30 C35 C48 112.3(10)
C36 C35 C48 108.9(10)
C46 C35 C48 110.7(10)
C35 C36 C37 110.5(10)
C31 C37 C52 111.9(10)
C31 C37 C36 102.5(9)
C52 C37 C36 111.5(10)
C31 C37 C50 112.0(11)
C52 C37 C50 107.3(10)
C36 C37 C50 111.8(10)
C32 C38 C39 115.3(10)
C41 C40 C32 116.2(11)
C34 C42 C43 115.0(10)
C45 C44 C34 113.7(11)
C47 C46 C35 114.9(11)
C49 C48 C35 118.6(10)
C51 C50 C37 115.8(11)
C53 C52 C37 116.1(11)

loop_
_geom_bond_atom_site_label_1
_geom_bond_atom_site_label_2
_geom_bond_distance
Rh1 N1 2.058(10)
Rh1 N2 2.101(11)
Rh1 P2 2.206(3)
Rh1 P1 2.274(3)
P1 C1 1.739(14)
P1 C15 1.832(14)
P1 C8 1.857(13)
P2 C2 1.648(12)
P2 C26 1.825(11)
N1 C7 1.350(17)
N1 C3 1.395(15)
C1 C3 1.385(19)
C2 C7 1.461(16)
C3 C4 1.438(18)
C4 C5 1.358(19)
C5 C6 1.398(16)
C6 C7 1.387(18)
C8 C9 1.379(17)
C8 C13 1.423(16)
C9 C10 1.400(17)
C9 C14 1.550(17)
C10 C11 1.380(18)
C11 C12 1.362(19)
C11 C18 1.555(17)
C12 C13 1.409(17)
C13 C22 1.557(17)
C14 C15 1.524(18)
C14 C16 1.524(17)
C14 C17 1.527(18)
C18 C19 1.513(19)
C18 C20 1.518(19)
C18 C21 1.544(18)
C22 C24 1.520(19)
C22 C25 1.539(19)
C22 C23 1.560(19)
C26 C31 1.412(16)
C26 C27 1.425(15)
C27 C28 1.387(16)
C27 C32 1.542(16)
C28 C29 1.393(16)
C28 C34 1.518(16)
C29 C30 1.393(17)
C30 C31 1.411(16)
C30 C35 1.512(16)
C31 C37 1.533(15)
C32 C38 1.529(16)
C32 C33 1.543(17)
C32 C40 1.545(16)
C33 C34 1.526(17)
C34 C42 1.534(17)
C34 C44 1.553(18)
C35 C36 1.532(16)
C35 C46 1.538(16)
C35 C48 1.549(17)
C36 C37 1.550(16)
C37 C52 1.547(16)
C37 C50 1.562(18)
C38 C39 1.540(16)
C40 C41 1.513(17)
C42 C43 1.534(18)
C44 C45 1.536(18)
C46 C47 1.509(17)
C48 C49 1.506(17)
C50 C51 1.490(19)
C52 C53 1.50(2)

loop_
_geom_torsion_atom_site_label_1
_geom_torsion_atom_site_label_2
_geom_torsion_atom_site_label_3
_geom_torsion_atom_site_label_4
_geom_torsion
N1 Rh1 P1 C1 0.4(6)
N2 Rh1 P1 C1 179.2(6)
P2 Rh1 P1 C1 -21.0(7)
N1 Rh1 P1 C15 121.8(6)
N2 Rh1 P1 C15 -59.4(6)
P2 Rh1 P1 C15 100.4(6)
N1 Rh1 P1 C8 -129.2(6)
N2 Rh1 P1 C8 49.6(6)
P2 Rh1 P1 C8 -150.6(6)
N1 Rh1 P2 C2 5.7(5)
N2 Rh1 P2 C2 -173.3(6)
P1 Rh1 P2 C2 27.3(7)
N1 Rh1 P2 C26 -180.0(7)
N2 Rh1 P2 C26 1.0(8)
P1 Rh1 P2 C26 -158.4(7)
N2 Rh1 N1 C7 152(9)
P2 Rh1 N1 C7 -8.5(9)
P1 Rh1 N1 C7 178.0(10)
N2 Rh1 N1 C3 -23(10)
P2 Rh1 N1 C3 176.5(9)
P1 Rh1 N1 C3 3.0(9)
C15 P1 C1 C3 -125.6(11)
C8 P1 C1 C3 132.2(10)
Rh1 P1 C1 C3 -3.9(11)
C26 P2 C2 C7 179.8(9)
Rh1 P2 C2 C7 -3.6(10)
P1 C1 C3 N1 6.9(16)
P1 C1 C3 C4 -173.6(10)
C7 N1 C3 C1 178.3(12)
Rh1 N1 C3 C1 -6.6(15)
C7 N1 C3 C4 -1.2(17)
Rh1 N1 C3 C4 173.9(9)
C1 C3 C4 C5 -179.4(13)
N1 C3 C4 C5 0.0(19)
C3 C4 C5 C6 1(2)
C4 C5 C6 C7 -0.6(19)
C3 N1 C7 C6 1.6(18)
Rh1 N1 C7 C6 -173.4(10)
C3 N1 C7 C2 -176.4(11)
Rh1 N1 C7 C2 8.6(15)
C5 C6 C7 N1 -1(2)
C5 C6 C7 C2 177.2(12)
P2 C2 C7 N1 -2.5(15)
P2 C2 C7 C6 179.4(10)
C1 P1 C8 C9 107.9(10)
C15 P1 C8 C9 -7.7(10)
Rh1 P1 C8 C9 -127.4(8)
C1 P1 C8 C13 -75.3(13)
C15 P1 C8 C13 169.1(12)
Rh1 P1 C8 C13 49.4(14)
C13 C8 C9 C10 -5.4(18)
P1 C8 C9 C10 171.9(9)
C13 C8 C9 C14 174.3(10)
P1 C8 C9 C14 -8.4(14)
C8 C9 C10 C11 2.8(18)
C14 C9 C10 C11 -176.9(11)
C9 C10 C11 C12 1.5(18)
C9 C10 C11 C18 -176.1(11)
C10 C11 C12 C13 -3.0(19)
C18 C11 C12 C13 174.5(11)
C11 C12 C13 C8 0.4(18)
C11 C12 C13 C22 179.0(12)
C9 C8 C13 C12 3.7(17)
P1 C8 C13 C12 -172.8(10)
C9 C8 C13 C22 -174.8(11)
P1 C8 C13 C22 8.6(19)
C8 C9 C14 C15 23.6(15)
C10 C9 C14 C15 -156.7(11)
C8 C9 C14 C16 -93.8(13)
C10 C9 C14 C16 85.9(14)
C8 C9 C14 C17 144.5(12)
C10 C9 C14 C17 -35.7(15)
C16 C14 C15 P1 89.8(11)
C17 C14 C15 P1 -150.0(9)
C9 C14 C15 P1 -27.5(12)
C1 P1 C15 C14 -95.0(10)
C8 P1 C15 C14 21.4(10)
Rh1 P1 C15 C14 150.0(8)
C12 C11 C18 C19 -56.9(16)
C10 C11 C18 C19 120.7(13)
C12 C11 C18 C20 -178.6(12)
C10 C11 C18 C20 -1.1(17)
C12 C11 C18 C21 60.4(16)
C10 C11 C18 C21 -122.1(13)
C12 C13 C22 C24 -120.0(12)
C8 C13 C22 C24 58.6(16)
C12 C13 C22 C25 119.6(13)
C8 C13 C22 C25 -61.9(16)
C12 C13 C22 C23 -0.5(17)
C8 C13 C22 C23 178.0(12)
C2 P2 C26 C31 89.8(11)
Rh1 P2 C26 C31 -84.4(12)
C2 P2 C26 C27 -86.4(10)
Rh1 P2 C26 C27 99.3(10)
C31 C26 C27 C28 -4.2(17)
P2 C26 C27 C28 172.2(9)
C31 C26 C27 C32 173.1(11)
P2 C26 C27 C32 -10.5(16)
C26 C27 C28 C29 2.0(18)
C32 C27 C28 C29 -175.7(11)
C26 C27 C28 C34 -178.4(10)
C32 C27 C28 C34 3.8(14)
C27 C28 C29 C30 0.9(18)
C34 C28 C29 C30 -178.6(12)
C28 C29 C30 C31 -1.5(18)
C28 C29 C30 C35 175.3(11)
C29 C30 C31 C26 -0.8(18)
C35 C30 C31 C26 -178.0(10)
C29 C30 C31 C37 176.5(11)
C35 C30 C31 C37 -0.7(14)
C27 C26 C31 C30 3.6(17)
P2 C26 C31 C30 -172.8(9)
C27 C26 C31 C37 -173.1(11)
P2 C26 C31 C37 10.5(18)
C28 C27 C32 C38 130.8(11)
C26 C27 C32 C38 -46.7(16)
C28 C27 C32 C33 10.9(12)
C26 C27 C32 C33 -166.6(11)
C28 C27 C32 C40 -106.3(11)
C26 C27 C32 C40 76.2(14)
C38 C32 C33 C34 -145.5(10)
C27 C32 C33 C34 -22.1(12)
C40 C32 C33 C34 92.6(12)
C27 C28 C34 C33 -16.9(13)
C29 C28 C34 C33 162.6(12)
C27 C28 C34 C42 -138.4(11)
C29 C28 C34 C42 41.1(17)
C27 C28 C34 C44 100.5(12)
C29 C28 C34 C44 -80.0(16)
C32 C33 C34 C28 24.1(13)
C32 C33 C34 C42 145.6(11)
C32 C33 C34 C44 -90.7(12)
C29 C30 C35 C36 -173.9(12)
C31 C30 C35 C36 3.1(13)
C29 C30 C35 C46 -54.1(16)
C31 C30 C35 C46 122.9(11)
C29 C30 C35 C48 68.7(16)
C31 C30 C35 C48 -114.3(11)
C30 C35 C36 C37 -4.4(13)
C46 C35 C36 C37 -121.6(11)
C48 C35 C36 C37 115.4(11)
C30 C31 C37 C52 117.5(12)
C26 C31 C37 C52 -65.5(16)
C30 C31 C37 C36 -2.0(13)
C26 C31 C37 C36 175.0(12)
C30 C31 C37 C50 -121.9(11)
C26 C31 C37 C50 55.0(16)
C35 C36 C37 C31 4.0(13)
C35 C36 C37 C52 -115.8(11)
C35 C36 C37 C50 124.1(11)
C33 C32 C38 C39 68.4(13)
C27 C32 C38 C39 -45.0(14)
C40 C32 C38 C39 -167.9(10)
C38 C32 C40 C41 -70.1(14)
C33 C32 C40 C41 53.3(14)
C27 C32 C40 C41 162.5(10)
C28 C34 C42 C43 47.0(15)
C33 C34 C42 C43 -66.6(14)
C44 C34 C42 C43 168.0(11)
C28 C34 C44 C45 -177.5(12)
C33 C34 C44 C45 -68.0(15)
C42 C34 C44 C45 58.5(15)
C30 C35 C46 C47 -175.9(11)
C36 C35 C46 C47 -61.7(14)
C48 C35 C46 C47 60.4(14)
C30 C35 C48 C49 -67.6(14)
C36 C35 C48 C49 178.1(11)
C46 C35 C48 C49 54.0(14)
C31 C37 C50 C51 51.2(15)
C52 C37 C50 C51 174.4(11)
C36 C37 C50 C51 -63.1(15)
C31 C37 C52 C53 -55.3(15)
C36 C37 C52 C53 58.8(15)
C50 C37 C52 C53 -178.5(12)
